data_1565306
loop_
_publ_author_name
'Li, Bin'
'Yan, Qing-Qing'
'Yong, Guo-Ping'

_publ_section_title
;
 Crystal structures and properties of four coordination polymers based on
 a new asymmetric ligand: Tuning structure/dimensionality by various
 organic solvents
;
_journal_name_full 'Inorganica Chimica Acta'
_journal_page_first 119403
_journal_paper_doi 10.1016/j.ica.2019.119403
_journal_volume 503
_journal_year 2020
_chemical_formula_sum 'C48 H30 Co N4 O8'
_chemical_formula_weight 849.69
_space_group_crystal_system monoclinic
_space_group_IT_number 15
_space_group_name_Hall '-C 2yc'
_space_group_name_H-M_alt 'C 1 2/c 1'
_atom_sites_solution_hydrogens geom
_cell_angle_alpha 90
_cell_angle_beta 93.722(4)
_cell_angle_gamma 90
_cell_formula_units_Z 4
_cell_length_a 29.9077(12)
_cell_length_b 6.8569(3)
_cell_length_c 18.8835(7)
_cell_measurement_reflns_used 3651
_cell_measurement_temperature 291(2)
_cell_measurement_theta_max 71.3080
_cell_measurement_theta_min 5.7210
_cell_volume 3864.3(3)
_computing_cell_refinement 'CrysAlisPro (Rigaku OD, 2015)'
_computing_data_collection 'CrysAlisPro (Rigaku OD, 2015)'
_computing_data_reduction 'CrysAlisPro (Rigaku OD, 2015)'
_computing_molecular_graphics 'Ortep-3 (L. J. Farrugia, 2001)'
_computing_publication_material SHELXL-97
_computing_structure_refinement 'SHELXL-97 (Sheldrick, 1997)'
_computing_structure_solution 'SHELXS-2013 (Sheldrick, 1997)'
_diffrn_ambient_temperature 291(2)
_diffrn_detector_area_resol_mean 5.2169
_diffrn_measured_fraction_theta_full 0.994
_diffrn_measured_fraction_theta_max 0.971
_diffrn_measurement_device_type 'SuperNova, Dual, Cu at zero, AtlasS2'
_diffrn_measurement_method '\w scans'
_diffrn_radiation_type CuK\a
_diffrn_radiation_wavelength 1.54184
_diffrn_reflns_av_R_equivalents 0.0241
_diffrn_reflns_av_unetI/netI 0.0276
_diffrn_reflns_Laue_measured_fraction_full 0.994
_diffrn_reflns_Laue_measured_fraction_max 0.971
_diffrn_reflns_limit_h_max 35
_diffrn_reflns_limit_h_min -36
_diffrn_reflns_limit_k_max 7
_diffrn_reflns_limit_k_min -8
_diffrn_reflns_limit_l_max 15
_diffrn_reflns_limit_l_min -22
_diffrn_reflns_number 7167
_diffrn_reflns_point_group_measured_fraction_full 0.994
_diffrn_reflns_point_group_measured_fraction_max 0.971
_diffrn_reflns_theta_full 67.684
_diffrn_reflns_theta_max 71.067
_diffrn_reflns_theta_min 4.693
_diffrn_source 'micro-focus sealed X-ray tube'
_exptl_absorpt_coefficient_mu 4.022
_exptl_absorpt_correction_T_max 0.525
_exptl_absorpt_correction_T_min 0.438
_exptl_absorpt_correction_type multi-scan
_exptl_absorpt_process_details
;
CrysAlisPro 1.171.38.46 (Rigaku Oxford Diffraction, 2015)
Empirical absorption correction using spherical harmonics,
 implemented in SCALE3 ABSPACK scaling algorithm.
;
_exptl_crystal_colour purple
_exptl_crystal_density_diffrn 1.461
_exptl_crystal_description block
_exptl_crystal_F_000 1748
_exptl_crystal_size_max 0.240
_exptl_crystal_size_mid 0.220
_exptl_crystal_size_min 0.160
_refine_diff_density_max 0.249
_refine_diff_density_min -0.376
_refine_diff_density_rms 0.052
_refine_ls_extinction_coef .
_refine_ls_extinction_method none
_refine_ls_goodness_of_fit_ref 1.047
_refine_ls_hydrogen_treatment constr
_refine_ls_matrix_type full
_refine_ls_number_parameters 277
_refine_ls_number_reflns 3636
_refine_ls_number_restraints 0
_refine_ls_restrained_S_all 1.047
_refine_ls_R_factor_all 0.0547
_refine_ls_R_factor_gt 0.0517
_refine_ls_shift/su_max 0.000
_refine_ls_shift/su_mean 0.000
_refine_ls_structure_factor_coef Fsqd
_refine_ls_weighting_details 'w=1/[\s^2^(Fo^2^)+(0.0823P)^2^+2.6685P] where P=(Fo^2^+2Fc^2^)/3'
_refine_ls_weighting_scheme calc
_refine_ls_wR_factor_gt 0.1414
_refine_ls_wR_factor_ref 0.1448
_reflns_Friedel_coverage 0.000
_reflns_Friedel_fraction_full .
_reflns_Friedel_fraction_max .
_reflns_number_gt 3369
_reflns_number_total 3636
_reflns_threshold_expression 'I > 2\s(I)'
_cod_data_source_file Compd2.cif
_cod_data_source_block 2
_cod_original_sg_symbol_H-M 'C 2/c'
_cod_database_code 1565306
_shelx_space_group_comment
;
The symmetry employed for this shelxl refinement is uniquely defined
by the following loop, which should always be used as a source of
symmetry information in preference to the above space-group names.
They are only intended as comments.
;
_shelx_estimated_absorpt_t_min 0.445
_shelx_estimated_absorpt_t_max 0.565
_shelxl_version_number 2013-4

loop_
_space_group_symop_operation_xyz
'x, y, z'
'-x, y, -z+1/2'
'x+1/2, y+1/2, z'
'-x+1/2, y+1/2, -z+1/2'
'-x, -y, -z'
'x, -y, z-1/2'
'-x+1/2, -y+1/2, -z'
'x+1/2, -y+1/2, z-1/2'

loop_
_atom_site_label
_atom_site_type_symbol
_atom_site_fract_x
_atom_site_fract_y
_atom_site_fract_z
_atom_site_U_iso_or_equiv
_atom_site_adp_type
_atom_site_occupancy
_atom_site_site_symmetry_order
_atom_site_calc_flag
_atom_site_refinement_flags_posn
_atom_site_refinement_flags_adp
_atom_site_refinement_flags_occupancy
_atom_site_disorder_assembly
_atom_site_disorder_group
Co1 Co 0.5000 0.54256(8) 0.2500 0.0526(2) Uani 1 2 d S T P . .
C7 C 0.60140(8) 0.4679(3) 0.50065(12) 0.0410(5) Uani 1 1 d . . . . .
H7 H 0.5747 0.4185 0.4798 0.049 Uiso 1 1 calc R U . . .
N1 N 0.53981(6) 0.7230(3) 0.31641(10) 0.0432(4) Uani 1 1 d . . . . .
N2 N 0.65754(7) 0.7128(3) 0.50403(11) 0.0522(5) Uani 1 1 d . . . . .
O1 O 0.50053(7) -0.3180(3) 0.66945(15) 0.0740(6) Uani 1 1 d . . . . .
O2 O 0.56435(7) -0.4384(3) 0.70674(12) 0.0664(6) Uani 1 1 d . . . . .
C9 C 0.66261(8) 0.4509(4) 0.58675(13) 0.0477(6) Uani 1 1 d . . . . .
H9 H 0.6777 0.3877 0.6248 0.057 Uiso 1 1 calc R U . . .
C4 C 0.59476(8) 0.7372(4) 0.41514(12) 0.0407(5) Uani 1 1 d . . . . .
C6 C 0.61886(8) 0.6353(4) 0.47571(12) 0.0426(5) Uani 1 1 d . . . . .
O4 O 0.85722(7) 0.9111(4) 0.74396(12) 0.0697(6) Uani 1 1 d . . . . .
H4 H 0.8791 0.9744 0.7591 0.104 Uiso 1 1 calc R U . . .
C5 C 0.56158(8) 0.6432(4) 0.37363(12) 0.0426(5) Uani 1 1 d . . . . .
H5 H 0.5539 0.5170 0.3862 0.051 Uiso 1 1 calc R U . . .
C15 C 0.60915(8) -0.1013(4) 0.65577(14) 0.0490(6) Uani 1 1 d . . . . .
H15 H 0.6264 -0.1832 0.6858 0.059 Uiso 1 1 calc R U . . .
C13 C 0.53977(10) -0.0242(4) 0.59178(17) 0.0606(7) Uani 1 1 d . . . . .
H13 H 0.5100 -0.0537 0.5792 0.073 Uiso 1 1 calc R U . . .
C17 C 0.54259(9) -0.3125(4) 0.67194(14) 0.0511(6) Uani 1 1 d . . . . .
C2 C 0.58282(10) 1.0114(4) 0.33802(18) 0.0616(7) Uani 1 1 d . . . . .
H2 H 0.5891 1.1389 0.3251 0.074 Uiso 1 1 calc R U . . .
C1 C 0.55123(9) 0.9041(4) 0.29925(14) 0.0541(6) Uani 1 1 d . . . . .
H1 H 0.5371 0.9604 0.2590 0.065 Uiso 1 1 calc R U . . .
C22 C 0.78557(11) 0.7143(5) 0.67783(17) 0.0675(8) Uani 1 1 d . . . . .
H22 H 0.8042 0.6475 0.7109 0.081 Uiso 1 1 calc R U . . .
C3 C 0.60508(9) 0.9277(4) 0.39637(15) 0.0524(6) Uani 1 1 d . . . . .
H3 H 0.6268 0.9976 0.4231 0.063 Uiso 1 1 calc R U . . .
C21 C 0.79457(9) 0.9066(4) 0.66172(15) 0.0546(6) Uani 1 1 d . . . . .
C24 C 0.83359(11) 1.0146(5) 0.69665(18) 0.0635(8) Uani 1 1 d . . . . .
C19 C 0.73120(10) 0.9068(5) 0.57688(17) 0.0606(7) Uani 1 1 d . . . . .
H19 H 0.7135 0.9725 0.5423 0.073 Uiso 1 1 calc R U . . .
C23 C 0.74889(11) 0.6217(5) 0.64480(17) 0.0670(8) Uani 1 1 d . . . . .
H23 H 0.7429 0.4929 0.6565 0.080 Uiso 1 1 calc R U . . .
C12 C 0.55869(9) 0.1404(5) 0.56499(16) 0.0610(7) Uani 1 1 d . . . . .
H12 H 0.5416 0.2205 0.5341 0.073 Uiso 1 1 calc R U . . .
O3 O 0.84191(10) 1.1792(4) 0.6826(2) 0.1171(12) Uani 1 1 d . . . . .
C14 C 0.56481(8) -0.1471(4) 0.63754(13) 0.0454(5) Uani 1 1 d . . . . .
C11 C 0.60333(8) 0.1895(4) 0.58348(12) 0.0449(5) Uani 1 1 d . . . . .
C8 C 0.62289(8) 0.3722(4) 0.55624(12) 0.0459(5) Uani 1 1 d . . . . .
C18 C 0.72057(8) 0.7165(4) 0.59433(13) 0.0488(6) Uani 1 1 d . . . . .
C10 C 0.67985(8) 0.6227(4) 0.56075(12) 0.0461(5) Uani 1 1 d . . . . .
C16 C 0.62784(8) 0.0662(4) 0.62939(14) 0.0506(6) Uani 1 1 d . . . . .
H16 H 0.6575 0.0966 0.6428 0.061 Uiso 1 1 calc R U . . .
C20 C 0.76778(10) 1.0003(5) 0.6103(2) 0.0668(8) Uani 1 1 d . . . . .
H20 H 0.7743 1.1280 0.5979 0.080 Uiso 1 1 calc R U . . .

loop_
_atom_site_aniso_label
_atom_site_aniso_U_11
_atom_site_aniso_U_22
_atom_site_aniso_U_33
_atom_site_aniso_U_23
_atom_site_aniso_U_13
_atom_site_aniso_U_12
Co1 0.0638(4) 0.0358(3) 0.0546(4) 0.000 -0.0253(3) 0.000
C7 0.0407(11) 0.0426(13) 0.0384(11) 0.0050(9) -0.0081(9) -0.0101(9)
N1 0.0464(10) 0.0408(10) 0.0411(10) 0.0029(8) -0.0064(8) -0.0023(9)
N2 0.0549(12) 0.0535(13) 0.0472(11) 0.0020(10) -0.0046(9) -0.0116(10)
O1 0.0484(10) 0.0511(11) 0.1218(19) 0.0039(12) -0.0003(11) -0.0121(9)
O2 0.0584(11) 0.0640(13) 0.0758(14) 0.0184(11) -0.0027(10) -0.0034(10)
C9 0.0452(12) 0.0536(16) 0.0429(12) 0.0062(10) -0.0069(10) -0.0047(11)
C4 0.0443(11) 0.0392(12) 0.0383(11) 0.0036(9) -0.0004(9) -0.0074(10)
C6 0.0456(12) 0.0442(13) 0.0371(11) 0.0022(10) -0.0045(9) -0.0078(10)
O4 0.0653(13) 0.0759(14) 0.0662(12) -0.0058(11) -0.0081(10) -0.0220(11)
C5 0.0470(12) 0.0379(12) 0.0415(11) 0.0052(9) -0.0072(9) -0.0064(10)
C15 0.0398(12) 0.0495(14) 0.0568(14) 0.0048(12) -0.0024(10) 0.0010(11)
C13 0.0456(14) 0.0614(17) 0.0721(19) 0.0013(14) -0.0170(12) -0.0105(12)
C17 0.0507(13) 0.0459(14) 0.0561(14) -0.0086(12) -0.0016(11) -0.0092(11)
C2 0.0636(17) 0.0428(14) 0.0770(19) 0.0220(13) -0.0054(14) -0.0125(13)
C1 0.0553(14) 0.0510(14) 0.0548(15) 0.0180(12) -0.0064(11) -0.0041(12)
C22 0.0722(18) 0.0643(18) 0.0628(17) 0.0100(14) -0.0192(14) -0.0212(16)
C3 0.0569(14) 0.0412(13) 0.0574(15) 0.0025(11) -0.0082(11) -0.0150(11)
C21 0.0512(14) 0.0558(15) 0.0573(15) -0.0042(13) 0.0061(12) -0.0136(12)
C24 0.0572(16) 0.0623(18) 0.0712(19) -0.0057(15) 0.0062(14) -0.0206(14)
C19 0.0519(14) 0.0569(16) 0.0722(18) 0.0149(14) -0.0029(13) -0.0070(13)
C23 0.0720(18) 0.0565(17) 0.0687(18) 0.0136(14) -0.0254(14) -0.0219(15)
C12 0.0507(14) 0.0609(17) 0.0680(17) 0.0093(14) -0.0226(12) -0.0084(13)
O3 0.099(2) 0.0778(19) 0.167(3) 0.0238(19) -0.046(2) -0.0463(17)
C14 0.0438(12) 0.0443(13) 0.0478(12) -0.0069(10) -0.0009(9) -0.0040(10)
C11 0.0433(12) 0.0483(14) 0.0420(12) -0.0022(10) -0.0050(9) -0.0037(10)
C8 0.0454(12) 0.0509(14) 0.0405(11) -0.0007(10) -0.0034(9) -0.0032(11)
C18 0.0502(13) 0.0509(14) 0.0451(12) 0.0018(11) 0.0008(10) -0.0081(11)
C10 0.0485(12) 0.0497(14) 0.0398(12) 0.0023(10) -0.0010(9) -0.0034(11)
C16 0.0378(11) 0.0563(15) 0.0568(14) 0.0058(12) -0.0047(10) -0.0036(11)
C20 0.0565(16) 0.0538(16) 0.090(2) 0.0120(16) 0.0044(15) -0.0149(14)

loop_
_atom_type_symbol
_atom_type_description
_atom_type_scat_dispersion_real
_atom_type_scat_dispersion_imag
_atom_type_scat_source
C C 0.0181 0.0091 'International Tables Vol C Tables 4.2.6.8 and 6.1.1.4'
H H 0.0000 0.0000 'International Tables Vol C Tables 4.2.6.8 and 6.1.1.4'
N N 0.0311 0.0180 'International Tables Vol C Tables 4.2.6.8 and 6.1.1.4'
O O 0.0492 0.0322 'International Tables Vol C Tables 4.2.6.8 and 6.1.1.4'
Co Co -2.3653 3.6143 'International Tables Vol C Tables 4.2.6.8 and 6.1.1.4'

loop_
_geom_angle_atom_site_label_1
_geom_angle_atom_site_label_2
_geom_angle_atom_site_label_3
_geom_angle
_geom_angle_site_symmetry_1
_geom_angle_site_symmetry_3
N1 Co1 N1 107.01(11) 2_655 .
N1 Co1 O1 91.69(8) 2_655 6
N1 Co1 O1 144.73(8) . 6
N1 Co1 O1 144.74(8) 2_655 5_656
N1 Co1 O1 91.69(8) . 5_656
O1 Co1 O1 89.34(13) 6 5_656
N1 Co1 O2 86.46(8) 2_655 5_656
N1 Co1 O2 116.01(8) . 5_656
O1 Co1 O2 94.28(9) 6 5_656
O1 Co1 O2 58.33(8) 5_656 5_656
N1 Co1 O2 116.00(8) 2_655 6
N1 Co1 O2 86.45(8) . 6
O1 Co1 O2 58.33(8) 6 6
O1 Co1 O2 94.28(9) 5_656 6
O2 Co1 O2 143.08(12) 5_656 6
C6 C7 C8 120.1(2) . .
C1 N1 C5 117.2(2) . .
C1 N1 Co1 123.57(17) . .
C5 N1 Co1 118.17(16) . .
C6 N2 C10 119.5(2) . .
C17 O1 Co1 92.74(19) . 5_656
C17 O2 Co1 88.95(16) . 5_656
C10 C9 C8 120.5(2) . .
C5 C4 C3 117.1(2) . .
C5 C4 C6 120.8(2) . .
C3 C4 C6 122.1(2) . .
N2 C6 C7 122.2(2) . .
N2 C6 C4 118.7(2) . .
C7 C6 C4 119.1(2) . .
N1 C5 C4 124.0(2) . .
C16 C15 C14 120.1(2) . .
C12 C13 C14 120.6(2) . .
O2 C17 O1 119.2(3) . .
O2 C17 C14 121.9(2) . .
O1 C17 C14 118.8(3) . .
C1 C2 C3 119.0(2) . .
N1 C1 C2 123.3(2) . .
C23 C22 C21 120.0(3) . .
C2 C3 C4 119.4(2) . .
C20 C21 C22 119.2(3) . .
C20 C21 C24 118.7(3) . .
C22 C21 C24 122.1(3) . .
O3 C24 O4 123.7(3) . .
O3 C24 C21 122.6(3) . .
O4 C24 C21 113.7(3) . .
C20 C19 C18 120.9(3) . .
C22 C23 C18 121.6(3) . .
C13 C12 C11 121.0(3) . .
C15 C14 C13 119.1(2) . .
C15 C14 C17 120.9(2) . .
C13 C14 C17 119.8(2) . .
C16 C11 C12 117.8(2) . .
C16 C11 C8 121.7(2) . .
C12 C11 C8 120.4(2) . .
C7 C8 C9 118.6(2) . .
C7 C8 C11 119.7(2) . .
C9 C8 C11 121.7(2) . .
C19 C18 C23 117.6(3) . .
C19 C18 C10 120.1(2) . .
C23 C18 C10 122.4(2) . .
N2 C10 C9 119.0(2) . .
N2 C10 C18 118.9(2) . .
C9 C10 C18 122.0(2) . .
C15 C16 C11 121.4(2) . .
C21 C20 C19 120.8(3) . .

loop_
_geom_bond_atom_site_label_1
_geom_bond_atom_site_label_2
_geom_bond_distance
_geom_bond_site_symmetry_2
Co1 N1 2.080(2) 2_655
Co1 N1 2.080(2) .
Co1 O1 2.165(2) 6
Co1 O1 2.165(2) 5_656
Co1 O2 2.255(2) 5_656
Co1 O2 2.255(2) 6
C7 C6 1.358(3) .
C7 C8 1.363(3) .
N1 C1 1.333(3) .
N1 C5 1.341(3) .
N2 C6 1.352(3) .
N2 C10 1.372(3) .
O1 C17 1.256(3) .
O1 Co1 2.165(2) 5_656
O2 C17 1.243(3) .
O2 Co1 2.255(2) 5_656
C9 C10 1.388(4) .
C9 C8 1.395(3) .
C4 C5 1.383(3) .
C4 C3 1.394(3) .
C4 C6 1.486(3) .
O4 C24 1.311(4) .
C15 C16 1.384(4) .
C15 C14 1.384(3) .
C13 C12 1.374(4) .
C13 C14 1.391(4) .
C17 C14 1.486(4) .
C2 C1 1.371(4) .
C2 C3 1.375(4) .
C22 C23 1.381(4) .
C22 C21 1.384(4) .
C21 C20 1.377(5) .
C21 C24 1.498(4) .
C24 O3 1.189(4) .
C19 C20 1.385(4) .
C19 C18 1.388(4) .
C23 C18 1.394(4) .
C12 C11 1.399(3) .
C11 C16 1.386(4) .
C11 C8 1.488(4) .
C18 C10 1.483(3) .

loop_
_geom_hbond_atom_site_label_D
_geom_hbond_atom_site_label_H
_geom_hbond_atom_site_label_A
_geom_hbond_distance_DH
_geom_hbond_distance_HA
_geom_hbond_distance_DA
_geom_hbond_angle_DHA
_geom_hbond_site_symmetry_A
O4 H4 O2 0.82 1.87 2.674(3) 166.4 4_666
